data_2020388
loop_
_publ_author_name
'Rukiah, Mwaffak'
'Al-Ktaifani, Mahmoud M.'
'Sabra, Mohammad K.'

_publ_section_title
;
 Reaction-path calculations and crystal structures of
 1,1'-(ethylene-1,2-diyl)dipyridinium dichloride dihydrate and
 1,1'-(ethylene-1,2-diyl)dipyridinium dibromide
;
_journal_coeditor_code FA3378
_journal_issue 2
_journal_name_full 'Acta Crystallographica Section C'
_journal_page_first
;
;
_journal_paper_doi 10.1107/S2053229615024833
_journal_volume 72
_journal_year 2016
_chemical_formula_iupac 'C12 H14 N2 2+, 2Cl -, 2H2 O'
_chemical_formula_moiety 'C12 H14 N2 2+, 2(Cl -), 2(H2 O)'
_chemical_formula_sum 'C12 H18 Cl2 N2 O2'
_chemical_formula_weight 293.18
_chemical_name_systematic
;
1,1'-(Ethylene-1,2-diyl)dipyridinium dichloride dihydrate
;
_space_group_IT_number 2
_symmetry_cell_setting triclinic
_symmetry_space_group_name_Hall '-P 1'
_symmetry_space_group_name_H-M 'P -1'
_audit_creation_method 'from EXP file using GSAS2CIF'
_cell_angle_alpha 104.3951(10)
_cell_angle_beta 102.2340(10)
_cell_angle_gamma 97.2263(8)
_cell_formula_units_Z 1
_cell_length_a 5.3844(5)
_cell_length_b 7.3682(7)
_cell_length_c 9.7405(9)
_cell_measurement_temperature 298
_cell_volume 359.25(6)
_computing_data_collection
;
WinXPOW (Stoe & Cie, 1999)
;
_computing_data_reduction
;
WinXPOW (Stoe & Cie, 1999)
;
_computing_molecular_graphics
;
ORTEP-3 for Windows (Farrugia, 2012)
;
_computing_structure_refinement
;
GSAS (Larson & Von Dreele, 2004)
;
_computing_structure_solution
;
EXPO2014 (Altomare <i>et al.</i>,  2013)
;
_diffrn_ambient_temperature 298
_diffrn_measurement_device_type 'Stoe transmission STADI-P'
_diffrn_radiation_monochromator 'Ge 111'
_diffrn_radiation_type 'Cu K\a~1~'
_diffrn_radiation_wavelength 1.5406
_exptl_absorpt_coefficient_mu 4.043
_exptl_absorpt_correction_T_max 0.42070
_exptl_absorpt_correction_T_min 0.32345
_exptl_absorpt_process_details
;   GSAS Absorption/surface roughness correction: function number 4
 Flat plate transmission absorption correction
Terms =     0.56000         0.0000
Correction is not refined.
;
_exptl_crystal_density_diffrn 1.355
_exptl_crystal_F_000 154
_pd_block_id 2014-05-08T13:19|BIPYRETHCL2|Mwaffak_RUKIAH|stadip
_pd_calc_method 'Rietveld Refinement'
_pd_char_colour light_brown
_pd_char_particle_morphology 'fine powder'
_pd_instr_dist_mono/spec 130
_pd_instr_dist_spec/detc 173
_pd_instr_dist_src/mono 260
_pd_meas_2theta_range_inc 0.02
_pd_meas_2theta_range_max 79.98
_pd_meas_2theta_range_min 6.0
_pd_meas_number_of_points 3700
_pd_meas_scan_method step
_pd_phase_name BiPyrEthCl2
_pd_proc_2theta_range_inc 0.02
_pd_proc_2theta_range_max 79.98
_pd_proc_2theta_range_min 6.0
_pd_proc_info_datetime 2014-05-08T13:19:22
_pd_proc_ls_background_function
;   GSAS Background function number 1 with 20 terms.
 Shifted Chebyshev function of 1st kind
      1:    746.182     2:   -728.274     3:    262.549     4:   -17.4620
      5:   -27.4982     6:    2.25918     7:    23.4441     8:   -11.7577
      9:   -13.7218    10:    22.1644    11:   -8.15113    12:   -3.07390
     13:    6.41738    14:   -4.25520    15:    1.06054    16:    2.97031
     17:   0.782776    18:   -1.31641    19:   0.399884    20:   0.350968
;
_pd_proc_ls_peak_cutoff 0.00100
_pd_proc_ls_profile_function
;
CW Profile function number 4 with  27 terms
Pseudovoigt profile coefficients as parameterized in Thompson <i>et al.</i>
(1987.
Asymmetry correction of Finger <i>et al.</i> (1994).
Microstrain broadening by Stephens (1999).
Peak tails are ignored  where the intensity is below 0.0010 times the peak
Aniso. broadening axis   0.0   0.0   1.0
;
_pd_proc_ls_prof_R_factor 0.0296
_pd_proc_ls_prof_wR_expected 0.0332
_pd_proc_ls_prof_wR_factor 0.0395
_pd_proc_number_of_points 3700
_pd_spec_mounting 'Powder loaded into two Mylar foils'
_pd_spec_mount_mode transmission
_pd_spec_shape flat_sheet
_pd_spec_size_axial 8
_pd_spec_size_equat 8
_refine_ls_goodness_of_fit_all 1.20
_refine_ls_hydrogen_treatment noref
_refine_ls_matrix_type full
_refine_ls_number_parameters 96
_refine_ls_number_restraints 0
_refine_ls_shift/su_max 0.02
_refine_ls_shift/su_mean 0.00
_refine_ls_weighting_scheme sigma
_reflns_number_total 437
_cod_data_source_file fa3378sup1.cif
_cod_data_source_block I
_cod_original_cell_volume 359.24(10)
_cod_database_code 2020388

loop_
_symmetry_equiv_pos_site_id
_symmetry_equiv_pos_as_xyz
1 +x,+y,+z
-1 -x,-y,-z

loop_
_atom_site_aniso_label
_atom_site_aniso_U_11
_atom_site_aniso_U_22
_atom_site_aniso_U_33
_atom_site_aniso_U_12
_atom_site_aniso_U_13
_atom_site_aniso_U_23
CL1 0.031(3) 0.038(3) 0.036(3) 0.008(2) 0.015(2) 0.017(2)
O1w 0.026(5) 0.051(5) 0.075(6) 0.020(4) 0.028(5) 0.045(4)

loop_
_atom_site_type_symbol
_atom_site_label
_atom_site_fract_x
_atom_site_fract_y
_atom_site_fract_z
_atom_site_U_iso_or_equiv
_atom_site_thermal_displace_type
_atom_site_occupancy
_atom_site_symmetry_multiplicity
Cl CL1 0.9544(4) 0.7257(3) 0.3268(2) 0.03258 Uani 1.0 2
C C1 0.5157(16) 0.4052(9) 0.4520(8) 0.027(3) Uiso 1.0 2
H H1A 0.49308 0.3111 0.50724 0.035 Uiso 1.0 2
H H1B 0.68695 0.41206 0.4321 0.035 Uiso 1.0 2
N N1 0.3156(13) 0.3418(9) 0.3118(7) 0.017(3) Uiso 1.0 2
C C2 0.0927(19) 0.2342(11) 0.3044(8) 0.012(3) Uiso 1.0 2
H H2 0.06585 0.19788 0.38678 0.035 Uiso 1.0 2
C C3 -0.0991(15) 0.1748(11) 0.1736(11) 0.023(3) Uiso 1.0 2
H H3 -0.25261 0.09591 0.16601 0.035 Uiso 1.0 2
C C4 -0.0500(17) 0.2271(11) 0.0549(11) 0.024(4) Uiso 1.0 2
H H4 -0.17775 0.18791 -0.03443 0.035 Uiso 1.0 2
C C5 0.1805(19) 0.3376(12) 0.0670(10) 0.028(4) Uiso 1.0 2
H H5 0.21399 0.3765 -0.01388 0.035 Uiso 1.0 2
C C6 0.3659(15) 0.3986(11) 0.1976(10) 0.029(4) Uiso 1.0 2
H H6 0.52197 0.47406 0.20547 0.035 Uiso 1.0 2
O O1w 0.4693(9) 0.9409(7) 0.2825(5) 0.04227 Uani 1.0 2
H H1w 0.59945 0.89532 0.28436 0.075 Uiso 1.0 2
H H2w 0.42167 0.92346 0.35258 0.075 Uiso 1.0 2

loop_
_atom_type_symbol
_atom_type_number_in_cell
_atom_type_scat_Cromer_Mann_a1
_atom_type_scat_Cromer_Mann_a2
_atom_type_scat_Cromer_Mann_a3
_atom_type_scat_Cromer_Mann_a4
_atom_type_scat_Cromer_Mann_b1
_atom_type_scat_Cromer_Mann_b2
_atom_type_scat_Cromer_Mann_b3
_atom_type_scat_Cromer_Mann_b4
_atom_type_scat_Cromer_Mann_c
_atom_type_scat_dispersion_real
_atom_type_scat_dispersion_imag
_atom_type_scat_source
Cl-1 2.0 18.2915 0.00660 7.20840 1.17170 6.53370 19.5424 2.33860 60.4486 -16.378 0.000 0.000 International_Tables_Vol_C
C 12.0 2.31000 20.8439 1.02000 10.2075 1.58860 0.56870 0.86500 51.6512 0.21560 0.000 0.000 International_Tables_Vol_C
H 18.0 0.49300 10.5109 0.32291 26.1257 0.14019 3.14236 0.04081 57.7997 0.00304 0.000 0.000 International_Tables_Vol_C
N 2.0 12.2126 0.00570 3.13220 9.89330 2.01250 28.9975 1.16630 0.58260 -11.529 0.000 0.000 International_Tables_Vol_C
O 2.0 3.04850 13.2771 2.28680 5.70110 1.54630 0.32390 0.86700 32.9089 0.25080 0.000 0.000 International_Tables_Vol_C

loop_
_geom_angle_atom_site_label_1
_geom_angle_atom_site_label_2
_geom_angle_atom_site_label_3
_geom_angle_site_symmetry_1
_geom_angle_site_symmetry_3
_geom_angle
_geom_angle_publ_flag
C1 C1 H1A -1_666 1_555 106.1 n
C1 C1 H1B -1_666 1_555 112.1 n
C1 C1 N1 -1_666 1_555 111.4(8) y
H1A C1 H1B 1_555 1_555 109.3 n
H1A C1 N1 1_555 1_555 108.6 n
H1B C1 N1 1_555 1_555 109.2 n
C1 N1 C2 1_555 1_555 118.7(9) y
C1 N1 C6 1_555 1_555 118.3(8) y
C2 N1 C6 1_555 1_555 123.1(7) y
N1 C2 H2 1_555 1_555 120.2 n
N1 C2 C3 1_555 1_555 119.4(8) y
H2 C2 C3 1_555 1_555 120.4 n
C2 C3 H3 1_555 1_555 120.2 n
C2 C3 C4 1_555 1_555 118.5(8) y
H3 C3 C4 1_555 1_555 121.1 n
C3 C4 H4 1_555 1_555 119.5 n
C3 C4 C5 1_555 1_555 120.2(9) y
H4 C4 C5 1_555 1_555 120.3 n
C4 C5 H5 1_555 1_555 120.5 n
C4 C5 C6 1_555 1_555 120.7(10) y
H5 C5 C6 1_555 1_555 118.8 n
N1 C6 C5 1_555 1_555 118.1(8) y
N1 C6 H6 1_555 1_555 121.5 n
C5 C6 H6 1_555 1_555 120.4 n
H1w O1w H2w 1_555 1_555 104.6 n

loop_
_geom_bond_atom_site_label_1
_geom_bond_atom_site_label_2
_geom_bond_site_symmetry_2
_geom_bond_distance
_geom_bond_publ_flag
C1 C1 -1_666 1.527(11) y
C1 H1A 1_555 0.989 n
C1 H1B 1_555 0.979 n
C1 N1 1_555 1.475(8) y
N1 C2 1_555 1.331(7) y
C2 H2 1_555 0.939 n
C2 C3 1_555 1.391(9) y
C3 H3 1_555 0.927 n
C3 C4 1_555 1.372(8) y
C4 H4 1_555 0.941 n
C4 C5 1_555 1.361(10) y
C5 H5 1_555 0.946 n
C5 C6 1_555 1.371(10) y
C6 H6 1_555 0.925 n
C6 N1 1_555 1.347(8) y
O1w H1w 1_555 0.813 n
O1w H2w 1_555 0.811 n

loop_
_geom_hbond_atom_site_label_D
_geom_hbond_atom_site_label_H
_geom_hbond_atom_site_label_A
_geom_hbond_site_symmetry_A
_geom_hbond_distance_DH
_geom_hbond_distance_HA
_geom_hbond_distance_DA
_geom_hbond_angle_DHA
_geom_hbond_publ_flag
O1W H1W Cl1 . 0.81 2.43 3.229(6) 167 y
O1W H2W Cl1 1_455 0.81 2.67 3.183(6) 122 y
C2 H2 Cl1 -1_666 0.94 2.73 3.596(8) 153 y
C3 H3 O1W 1_445 0.93 2.40 3.231(10) 149 y
C4 H4 O1W -1_565 0.94 2.47 3.400(11) 172 y
C5 H5 Cl1 -1_665 0.95 2.88 3.648(8) 141 y
C6 H6 Cl1 . 0.92 2.63 3.509(9) 159 y

loop_
_geom_torsion_atom_site_label_1
_geom_torsion_atom_site_label_2
_geom_torsion_atom_site_label_3
_geom_torsion_atom_site_label_4
_geom_torsion_site_symmetry_3
_geom_torsion_site_symmetry_4
_geom_torsion
_geom_torsion_publ_flag
C2 N1 C1 C1 . -1_666 -89.2(9) y
C6 N1 C1 C1 . -1_666 89.6(9) y
C1 N1 C6 C5 . . 179.3(8) n
C1 N1 C2 C3 . . 179.3(7) n
C6 N1 C2 C3 . . 0.5(13) n
C2 N1 C6 C5 . . -1.9(13) n
N1 C1 C1 N1 -1_666 -1_666 -180.0(6) y
N1 C2 C3 C4 . . 1.0(13) n
C2 C3 C4 C5 . . -1.1(13) n
C3 C4 C5 C6 . . -0.2(14) n
C4 C5 C6 N1 . . 1.7(13) n

_cod_database_fobs_code 2020388
